data_4109155
loop_
_publ_author_name
'Britton K. Corkey'
'F. Dean Toste'

_publ_section_title
;
 Palladium-Catalyzed Enantioselective Cyclization of Silyloxy-1,6-Enynes
;
_journal_name_full 'Journal of the American Chemical Society'
_journal_page_first 2764
_journal_page_last 2765
_journal_paper_doi 10.1021/ja068723r
_journal_volume 129
_journal_year 2007
_chemical_formula_sum 'C55 H46 Cl6 F6 O8 P2 Pd S2'
_chemical_formula_weight 1394.14
_space_group_IT_number 4
_symmetry_cell_setting monoclinic
_symmetry_Int_Tables_number 4
_symmetry_space_group_name_Hall 'P 2yb'
_symmetry_space_group_name_H-M 'P 1 21 1'
_audit_creation_date 'Wed Oct  4 10:24:41 2006'
_audit_creation_method 'by teXsan'
_cell_angle_alpha 90
_cell_angle_beta 107.734(2)
_cell_angle_gamma 90
_cell_formula_units_Z 2
_cell_length_a 9.940(2)
_cell_length_b 19.177(4)
_cell_length_c 16.000(3)
_cell_measurement_reflns_used 3786
_cell_measurement_temperature 153.2
_cell_measurement_theta_max 26.5
_cell_measurement_theta_min 3.5
_cell_volume 2905.0(10)
_computing_cell_refinement 'Bruker-AXS SAINT v6.40'
_computing_data_collection 'Bruker-AXS SMART v5.054'
_computing_data_reduction 'Bruker-AXS SAINT v6.40'
_computing_publication_material teXsan
_computing_structure_refinement teXsan
_computing_structure_solution SIR97
_diffrn_measured_fraction_theta_full 1.5873
_diffrn_measured_fraction_theta_max 1.5873
_diffrn_measurement_device_type 'Bruker SMART 1000'
_diffrn_measurement_method \w-scans
_diffrn_radiation_type 'Mo K\a'
_diffrn_radiation_wavelength 0.7107
_diffrn_reflns_av_R_equivalents 0.017
_diffrn_reflns_limit_h_max 12
_diffrn_reflns_limit_h_min 0
_diffrn_reflns_limit_k_max 23
_diffrn_reflns_limit_k_min -20
_diffrn_reflns_limit_l_max 18
_diffrn_reflns_limit_l_min -19
_diffrn_reflns_number 14100
_diffrn_reflns_theta_full 26.45
_diffrn_reflns_theta_max 26.45
_diffrn_standards_decay_% 0
_diffrn_standards_interval_count 0
_diffrn_standards_interval_time 0
_diffrn_standards_number 0
_exptl_absorpt_coefficient_mu 0.794
_exptl_absorpt_correction_T_max 0.953
_exptl_absorpt_correction_T_min 0.877
_exptl_absorpt_correction_type empirical
_exptl_absorpt_process_details 'Blessing, 1995'
_exptl_crystal_colour colorless
_exptl_crystal_density_diffrn 1.594
_exptl_crystal_description bladelike
_exptl_crystal_F_000 1408.00
_exptl_crystal_size_max 0.410
_exptl_crystal_size_mid 0.120
_exptl_crystal_size_min 0.060
_refine_diff_density_max 0.43
_refine_diff_density_min -0.37
_refine_ls_extinction_method none
_refine_ls_goodness_of_fit_ref 1.431
_refine_ls_hydrogen_treatment constr
_refine_ls_number_parameters 732
_refine_ls_number_reflns 8108
_refine_ls_R_factor_all 0.0473
_refine_ls_R_factor_gt 0.0344
_refine_ls_shift/su_max 0.0166
_refine_ls_structure_factor_coef F
_refine_ls_weighting_details 'w = 1/[\s^2^(Fo) + 0.00022|Fo|^2^]'
_refine_ls_weighting_scheme calc
_refine_ls_wR_factor_all 0.0394
_refine_ls_wR_factor_ref 0.0373
_reflns_number_gt 8108
_reflns_number_total 9816
_reflns_threshold_expression F^2^>3.0\s(F^2^)
_cod_data_source_file ja068723rsi20061214_085832.cif
_cod_data_source_block Britt_Corkey_Pd_(superliga
_cod_original_sg_symbol_H-M 'P 21 '
_cod_original_formula_sum 'C55 H46 Cl6 F6 O8 P2 Pd S2 '
_cod_database_code 4109155

loop_
_symmetry_equiv_pos_as_xyz
x,y,z
-x,1/2+y,-z

loop_
_atom_site_label
_atom_site_type_symbol
_atom_site_fract_x
_atom_site_fract_y
_atom_site_fract_z
_atom_site_U_iso_or_equiv
_atom_site_adp_type
_atom_site_occupancy
_atom_site_calc_flag
_atom_site_refinement_flags
Pd1 Pd 0.54116(3) 0.3161 -0.00248(2) 0.02554(8) Uani 1.00 d .
Cl1 Cl 0.1727(2) 0.1757(1) 0.2815(1) 0.0703(5) Uani 1.00 d .
Cl2 Cl 0.4014(2) 0.2780(1) 0.3175(1) 0.0819(6) Uani 1.00 d .
Cl3 Cl 0.8293(2) -0.0421(1) -0.2535(1) 0.1082(9) Uani 1.00 d .
Cl4 Cl 0.5732(2) 0.0386(1) -0.2967(1) 0.0818(7) Uani 0.90 d P
Cl5 Cl 0.5436(3) 0.4672(1) -0.3023(1) 0.0786(8) Uani 0.80 d P
Cl6 Cl 0.8431(4) 0.4838(3) -0.2427(2) 0.158(2) Uani 0.80 d P
Cl7 Cl 0.639(1) 0.4775(6) -0.2727(8) 0.076(3) Uiso 0.20 d P
Cl8 Cl 0.9278(10) 0.4967(4) -0.2692(6) 0.063(2) Uiso 0.20 d P
Cl9 Cl 0.556(2) 0.013(1) -0.237(1) 0.085(5) Uiso 0.10 d P
S1 S 0.5679(1) 0.54558(6) 0.00962(8) 0.0319(3) Uani 1.00 d .
S2 S 0.1028(1) 0.34692(7) -0.00889(9) 0.0403(4) Uani 1.00 d .
P1 P 0.6907(1) 0.24870(6) 0.09444(7) 0.0250(3) Uani 1.00 d .
P2 P 0.5937(1) 0.25084(6) -0.10201(7) 0.0247(3) Uani 1.00 d .
F1 F 0.7898(4) 0.5773(2) -0.0361(2) 0.077(1) Uani 1.00 d .
F2 F 0.8272(4) 0.5722(3) 0.1034(3) 0.096(2) Uani 1.00 d .
F3 F 0.8021(5) 0.4781(3) 0.0285(3) 0.103(2) Uani 1.00 d .
F4 F 0.0583(4) 0.2170(2) -0.0567(2) 0.067(1) Uani 1.00 d .
F5 F 0.1152(4) 0.2320(2) 0.0805(2) 0.083(1) Uani 1.00 d .
F6 F 0.2719(3) 0.2406(2) 0.0155(2) 0.059(1) Uani 1.00 d .
O1 O 0.4885(3) 0.3750(2) 0.0971(2) 0.0298(9) Uani 1.00 d .
O2 O 0.4000(3) 0.3798(2) -0.1002(2) 0.0310(9) Uani 1.00 d .
O3 O 0.5532(4) 0.5110(2) 0.0859(2) 0.043(1) Uani 1.00 d .
O4 O 0.5105(4) 0.5087(2) -0.0713(2) 0.052(1) Uani 1.00 d .
O5 O 0.5404(3) 0.6182(2) 0.0053(2) 0.0397(10) Uani 1.00 d .
O6 O 0.2042(4) 0.3782(2) 0.0659(3) 0.063(1) Uani 1.00 d .
O7 O 0.1300(4) 0.3594(2) -0.0912(2) 0.051(1) Uani 1.00 d .
O8 O -0.0421(4) 0.3531(2) -0.0100(2) 0.053(1) Uani 1.00 d .
C1 C 0.8473(4) 0.2911(2) 0.1682(3) 0.029(1) Uani 1.00 d .
C2 C 0.8133(4) 0.3308(2) 0.2403(3) 0.025(1) Uani 1.00 d .
C3 C 0.8034(5) 0.4043(2) 0.2336(3) 0.031(1) Uani 1.00 d .
C4 C 0.7699(5) 0.4423(2) 0.2959(3) 0.033(1) Uani 1.00 d .
C5 C 0.7460(4) 0.4100(2) 0.3700(3) 0.027(1) Uani 1.00 d .
C6 C 0.7139(5) 0.4492(2) 0.4358(3) 0.032(1) Uani 1.00 d .
C7 C 0.6990(5) 0.4176(3) 0.5089(3) 0.036(1) Uani 1.00 d .
C8 C 0.7102(5) 0.3455(2) 0.5173(3) 0.031(1) Uani 1.00 d .
C9 C 0.7326(4) 0.3053(2) 0.4524(3) 0.026(1) Uani 1.00 d .
C10 C 0.7560(4) 0.3363(2) 0.3771(3) 0.024(1) Uani 1.00 d .
C11 C 0.7905(4) 0.2968(2) 0.3106(3) 0.023(1) Uani 1.00 d .
C12 C 0.7960(5) 0.2173(2) 0.3149(3) 0.022(1) Uani 1.00 d .
C13 C 0.8966(4) 0.1823(2) 0.3862(3) 0.023(1) Uani 1.00 d .
C14 C 0.9936(5) 0.2182(2) 0.4554(3) 0.026(1) Uani 1.00 d .
C15 C 1.0810(5) 0.1831(3) 0.5250(3) 0.030(1) Uani 1.00 d .
C16 C 1.0837(5) 0.1102(3) 0.5272(3) 0.034(1) Uani 1.00 d .
C17 C 0.9962(5) 0.0738(2) 0.4584(3) 0.033(1) Uani 1.00 d .
C18 C 0.8989(5) 0.1085(2) 0.3878(3) 0.028(1) Uani 1.00 d .
C19 C 0.8028(6) 0.0709(2) 0.3192(3) 0.032(1) Uani 1.00 d .
C20 C 0.7091(5) 0.1058(2) 0.2522(3) 0.033(1) Uani 1.00 d .
C21 C 0.7064(5) 0.1792(2) 0.2493(3) 0.026(1) Uani 1.00 d .
C22 C 0.6027(5) 0.2133(2) 0.1704(3) 0.028(1) Uani 1.00 d .
C23 C 0.7581(5) 0.1809(2) 0.0395(3) 0.027(1) Uani 1.00 d .
C24 C 0.8458(5) 0.1273(2) 0.0846(3) 0.031(1) Uani 1.00 d .
C25 C 0.8890(5) 0.0756(2) 0.0372(3) 0.035(1) Uani 1.00 d .
C26 C 0.8485(5) 0.0781(2) -0.0521(3) 0.036(1) Uani 1.00 d .
C27 C 0.7633(5) 0.1314(2) -0.0979(3) 0.030(1) Uani 1.00 d .
C28 C 0.7191(4) 0.1827(2) -0.0500(3) 0.023(1) Uani 1.00 d .
C29 C 0.6582(4) 0.3064(3) -0.1746(3) 0.029(1) Uani 1.00 d .
C30 C 0.6710(5) 0.2659(2) -0.2528(3) 0.027(1) Uani 1.00 d .
C31 C 0.8060(5) 0.2453(3) -0.2552(3) 0.034(1) Uani 1.00 d .
C32 C 0.8215(5) 0.2029(2) -0.3196(3) 0.033(1) Uani 1.00 d .
C33 C 0.7019(5) 0.1780(2) -0.3857(3) 0.027(1) Uani 1.00 d .
C34 C 0.7146(5) 0.1305(3) -0.4506(3) 0.036(1) Uani 1.00 d .
C35 C 0.5992(6) 0.1058(3) -0.5133(3) 0.041(2) Uani 1.00 d .
C36 C 0.4648(5) 0.1261(3) -0.5129(3) 0.038(1) Uani 1.00 d .
C37 C 0.4473(5) 0.1733(2) -0.4517(3) 0.032(1) Uani 1.00 d .
C38 C 0.5649(5) 0.2002(2) -0.3867(3) 0.027(1) Uani 1.00 d .
C39 C 0.5517(4) 0.2475(2) -0.3186(3) 0.026(1) Uani 1.00 d .
C40 C 0.4086(4) 0.2712(2) -0.3173(3) 0.024(1) Uani 1.00 d .
C41 C 0.3270(4) 0.3187(3) -0.3830(2) 0.0248(10) Uani 1.00 d .
C42 C 0.3724(5) 0.3430(2) -0.4530(3) 0.030(1) Uani 1.00 d .
C43 C 0.2931(5) 0.3878(3) -0.5140(3) 0.040(2) Uani 1.00 d .
C44 C 0.1577(5) 0.4093(3) -0.5108(3) 0.042(2) Uani 1.00 d .
C45 C 0.1117(5) 0.3871(2) -0.4447(3) 0.035(1) Uani 1.00 d .
C46 C 0.1933(4) 0.3418(2) -0.3781(3) 0.027(1) Uani 1.00 d .
C47 C 0.1450(4) 0.3182(3) -0.3083(3) 0.030(1) Uani 1.00 d .
C48 C 0.2252(5) 0.2743(2) -0.2467(3) 0.028(1) Uani 1.00 d .
C49 C 0.3567(4) 0.2514(2) -0.2498(2) 0.024(1) Uani 1.00 d .
C50 C 0.4446(5) 0.2051(2) -0.1785(3) 0.026(1) Uani 1.00 d .
C51 C 0.7592(7) 0.5424(4) 0.0283(4) 0.058(2) Uani 1.00 d .
C52 C 0.1381(6) 0.2546(3) 0.0093(4) 0.046(2) Uani 1.00 d .
C53 C 0.2234(7) 0.2605(5) 0.3067(6) 0.107(3) Uani 1.00 d .
C54 C 0.6606(8) -0.0351(4) -0.2428(5) 0.082(3) Uani 1.00 d .
C55 C 0.684(2) 0.5076(6) -0.2313(8) 0.135(6) Uani 0.80 d P
H1 H 0.9158 0.2565 0.1937 0.0353 Uiso 1.00 calc .
H2 H 0.8848 0.3226 0.1351 0.0353 Uiso 1.00 calc .
H3 H 0.8205 0.4271 0.1851 0.0371 Uiso 1.00 calc .
H4 H 0.7623 0.4916 0.2899 0.0401 Uiso 1.00 calc .
H5 H 0.7025 0.4983 0.4293 0.0385 Uiso 1.00 calc .
H6 H 0.6810 0.4448 0.5540 0.0438 Uiso 1.00 calc .
H7 H 0.7022 0.3239 0.5690 0.0375 Uiso 1.00 calc .
H8 H 0.7326 0.2559 0.4575 0.0310 Uiso 1.00 calc .
H9 H 0.9984 0.2677 0.4535 0.0318 Uiso 1.00 calc .
H10 H 1.1409 0.2086 0.5729 0.0362 Uiso 1.00 calc .
H11 H 1.1456 0.0862 0.5758 0.0412 Uiso 1.00 calc .
H12 H 1.0010 0.0243 0.4581 0.0399 Uiso 1.00 calc .
H13 H 0.8035 0.0214 0.3198 0.0382 Uiso 1.00 calc .
H14 H 0.6444 0.0802 0.2065 0.0391 Uiso 1.00 calc .
H15 H 0.5560 0.2502 0.1900 0.0336 Uiso 1.00 calc .
H16 H 0.5352 0.1796 0.1404 0.0336 Uiso 1.00 calc .
H17 H 0.8756 0.1261 0.1470 0.0366 Uiso 1.00 calc .
H18 H 0.9469 0.0385 0.0673 0.0414 Uiso 1.00 calc .
H19 H 0.8792 0.0426 -0.0836 0.0429 Uiso 1.00 calc .
H20 H 0.7358 0.1331 -0.1602 0.0366 Uiso 1.00 calc .
H21 H 0.5941 0.3439 -0.1946 0.0346 Uiso 1.00 calc .
H22 H 0.7484 0.3244 -0.1428 0.0346 Uiso 1.00 calc .
H23 H 0.8875 0.2612 -0.2110 0.0404 Uiso 1.00 calc .
H24 H 0.9134 0.1899 -0.3203 0.0394 Uiso 1.00 calc .
H25 H 0.8058 0.1156 -0.4504 0.0431 Uiso 1.00 calc .
H26 H 0.6101 0.0747 -0.5570 0.0496 Uiso 1.00 calc .
H27 H 0.3840 0.1073 -0.5553 0.0459 Uiso 1.00 calc .
H28 H 0.3550 0.1876 -0.4537 0.0385 Uiso 1.00 calc .
H29 H 0.4607 0.3277 -0.4576 0.0360 Uiso 1.00 calc .
H30 H 0.3281 0.4049 -0.5591 0.0486 Uiso 1.00 calc .
H31 H 0.1005 0.4391 -0.5549 0.0503 Uiso 1.00 calc .
H32 H 0.0218 0.4021 -0.4424 0.0415 Uiso 1.00 calc .
H33 H 0.0559 0.3333 -0.3046 0.0356 Uiso 1.00 calc .
H34 H 0.1912 0.2588 -0.2004 0.0337 Uiso 1.00 calc .
H35 H 0.4804 0.1679 -0.2047 0.0317 Uiso 1.00 calc .
H36 H 0.3863 0.1869 -0.1465 0.0317 Uiso 1.00 calc .
H37 H 0.1667 0.2895 0.2613 0.1284 Uiso 1.00 calc .
H38 H 0.2072 0.2719 0.3606 0.1284 Uiso 1.00 calc .
H39 H 0.6075 -0.0754 -0.2673 0.0986 Uiso 1.00 calc .
H40 H 0.6680 -0.0320 -0.1823 0.0986 Uiso 1.00 calc .
H41 H 0.6729 0.5564 -0.2403 0.1622 Uiso 1.00 calc .
H42 H 0.6847 0.4966 -0.1732 0.1622 Uiso 1.00 calc .
H43 H 0.5124 0.4202 0.1013 0.0503 Uiso 1.00 calc .
H44 H 0.4339 0.4279 -0.0957 0.0503 Uiso 1.00 calc .
H45 H 0.3073 0.3790 -0.1086 0.0503 Uiso 1.00 calc .
H46 H 0.3816 0.3779 0.0781 0.0503 Uiso 1.00 calc .

loop_
_atom_site_aniso_label
_atom_site_aniso_U_11
_atom_site_aniso_U_22
_atom_site_aniso_U_33
_atom_site_aniso_U_12
_atom_site_aniso_U_13
_atom_site_aniso_U_23
Pd1 0.0253(2) 0.0299(2) 0.0202(2) 0.0013(2) 0.0051(1) -0.0010(2)
Cl1 0.0509(9) 0.090(1) 0.062(1) 0.0075(9) 0.0045(8) -0.0005(9)
Cl2 0.0499(10) 0.116(1) 0.084(1) 0.0026(9) 0.0262(9) -0.002(1)
Cl3 0.091(1) 0.163(2) 0.074(1) -0.025(1) 0.029(1) -0.032(1)
Cl4 0.107(2) 0.070(1) 0.052(1) -0.036(1) 0.001(1) 0.0094(9)
Cl5 0.110(2) 0.065(1) 0.064(1) 0.017(1) 0.030(1) 0.010(1)
Cl6 0.107(3) 0.218(4) 0.115(3) -0.002(3) -0.017(2) -0.076(3)
S1 0.0365(7) 0.0286(7) 0.0297(7) 0.0044(5) 0.0087(5) 0.0008(5)
S2 0.0297(7) 0.0478(8) 0.0435(8) 0.0014(6) 0.0111(6) -0.0126(6)
P1 0.0243(6) 0.0318(7) 0.0179(6) 0.0000(5) 0.0049(5) -0.0008(5)
P2 0.0243(6) 0.0312(7) 0.0175(6) 0.0006(5) 0.0047(5) 0.0001(5)
F1 0.060(3) 0.105(3) 0.078(3) 0.006(2) 0.040(2) 0.018(2)
F2 0.045(2) 0.154(4) 0.070(3) -0.009(2) -0.009(2) 0.006(3)
F3 0.106(3) 0.112(4) 0.106(3) 0.082(3) 0.055(3) 0.041(3)
F4 0.060(2) 0.046(2) 0.079(3) -0.014(2) -0.001(2) -0.011(2)
F5 0.073(3) 0.109(3) 0.072(2) -0.002(2) 0.029(2) 0.041(2)
F6 0.034(2) 0.050(2) 0.090(2) 0.004(1) 0.015(2) 0.010(2)
O1 0.026(2) 0.034(2) 0.028(2) 0.000(1) 0.005(1) -0.007(1)
O2 0.028(2) 0.033(2) 0.028(2) 0.006(1) 0.002(1) -0.001(1)
O3 0.055(2) 0.040(2) 0.036(2) -0.002(2) 0.016(2) 0.006(2)
O4 0.080(3) 0.035(2) 0.035(2) -0.008(2) 0.010(2) -0.003(2)
O5 0.043(2) 0.027(2) 0.048(2) 0.006(2) 0.012(2) -0.002(2)
O6 0.041(2) 0.076(3) 0.068(3) -0.001(2) 0.011(2) -0.041(2)
O7 0.046(2) 0.054(2) 0.055(2) 0.006(2) 0.021(2) 0.013(2)
O8 0.032(2) 0.071(2) 0.056(2) 0.004(2) 0.015(2) -0.018(2)
C1 0.021(2) 0.043(3) 0.022(2) -0.006(2) 0.003(2) 0.001(2)
C2 0.020(2) 0.029(3) 0.023(2) -0.003(2) 0.002(2) 0.000(2)
C3 0.030(3) 0.034(3) 0.025(3) -0.007(2) 0.003(2) 0.002(2)
C4 0.038(3) 0.023(3) 0.035(3) -0.005(2) 0.005(2) 0.003(2)
C5 0.024(2) 0.028(3) 0.026(2) -0.002(2) 0.001(2) -0.003(2)
C6 0.032(3) 0.027(3) 0.035(3) 0.000(2) 0.005(2) -0.003(2)
C7 0.034(3) 0.044(3) 0.032(3) -0.004(2) 0.012(2) -0.012(2)
C8 0.030(3) 0.038(3) 0.029(3) -0.001(2) 0.013(2) 0.002(2)
C9 0.022(2) 0.026(3) 0.027(2) -0.000(2) 0.004(2) 0.002(2)
C10 0.015(2) 0.031(3) 0.024(2) -0.006(2) 0.003(2) -0.003(2)
C11 0.021(2) 0.025(3) 0.021(2) -0.000(2) 0.004(2) -0.000(2)
C12 0.024(2) 0.028(3) 0.016(2) -0.002(2) 0.008(2) -0.003(2)
C13 0.026(2) 0.025(2) 0.020(2) -0.000(2) 0.009(2) -0.004(2)
C14 0.026(2) 0.026(2) 0.026(2) -0.004(2) 0.006(2) -0.003(2)
C15 0.028(2) 0.033(3) 0.028(3) -0.001(2) 0.008(2) -0.004(2)
C16 0.034(3) 0.037(3) 0.035(3) 0.007(2) 0.014(2) 0.004(2)
C17 0.041(3) 0.021(3) 0.038(3) 0.004(2) 0.012(2) 0.001(2)
C18 0.031(3) 0.029(3) 0.026(2) -0.002(2) 0.014(2) 0.000(2)
C19 0.045(3) 0.021(2) 0.030(3) -0.004(2) 0.013(2) -0.002(2)
C20 0.038(3) 0.034(3) 0.028(3) -0.015(2) 0.012(2) -0.007(2)
C21 0.029(2) 0.028(3) 0.025(2) 0.001(2) 0.013(2) 0.001(2)
C22 0.024(2) 0.040(3) 0.022(2) -0.007(2) 0.010(2) -0.005(2)
C23 0.020(2) 0.034(3) 0.027(2) -0.005(2) 0.007(2) -0.005(2)
C24 0.027(3) 0.035(3) 0.028(3) 0.001(2) 0.006(2) 0.001(2)
C25 0.031(3) 0.033(3) 0.038(3) 0.002(2) 0.009(2) 0.003(2)
C26 0.032(3) 0.035(3) 0.041(3) 0.004(2) 0.011(2) -0.004(2)
C27 0.027(2) 0.043(3) 0.022(2) -0.000(2) 0.007(2) -0.006(2)
C28 0.018(2) 0.028(2) 0.024(2) -0.003(2) 0.005(2) 0.000(2)
C29 0.024(2) 0.036(3) 0.024(2) 0.002(2) 0.004(2) 0.002(2)
C30 0.029(2) 0.033(3) 0.017(2) -0.000(2) 0.005(2) 0.008(2)
C31 0.022(2) 0.049(3) 0.030(3) -0.007(2) 0.007(2) 0.004(2)
C32 0.027(3) 0.043(3) 0.030(3) 0.005(2) 0.012(2) 0.007(2)
C33 0.026(2) 0.034(3) 0.023(2) 0.003(2) 0.007(2) 0.004(2)
C34 0.037(3) 0.038(3) 0.038(3) 0.007(2) 0.019(2) 0.005(2)
C35 0.053(3) 0.041(3) 0.036(3) 0.006(3) 0.022(3) -0.005(2)
C36 0.042(3) 0.041(3) 0.029(3) 0.001(2) 0.007(2) -0.003(2)
C37 0.027(2) 0.038(3) 0.028(3) 0.001(2) 0.004(2) -0.001(2)
C38 0.027(2) 0.030(3) 0.023(2) 0.002(2) 0.009(2) 0.005(2)
C39 0.024(2) 0.035(3) 0.020(2) 0.003(2) 0.007(2) 0.010(2)
C40 0.020(2) 0.026(2) 0.025(2) -0.002(2) 0.003(2) -0.006(2)
C41 0.025(2) 0.025(2) 0.022(2) 0.004(3) 0.003(2) -0.003(2)
C42 0.029(2) 0.038(3) 0.023(2) 0.004(2) 0.006(2) 0.002(2)
C43 0.046(3) 0.043(3) 0.033(3) 0.010(3) 0.013(2) 0.005(2)
C44 0.043(3) 0.044(3) 0.032(3) 0.016(2) 0.002(2) 0.006(2)
C45 0.030(3) 0.032(3) 0.038(3) 0.005(2) 0.006(2) -0.005(2)
C46 0.025(2) 0.027(3) 0.023(2) -0.002(2) -0.000(2) -0.008(2)
C47 0.019(2) 0.034(2) 0.035(2) -0.001(3) 0.009(2) -0.009(3)
C48 0.027(3) 0.035(3) 0.024(2) -0.013(2) 0.010(2) -0.009(2)
C49 0.026(2) 0.029(2) 0.014(2) -0.008(2) 0.001(2) -0.004(2)
C50 0.025(2) 0.032(3) 0.023(2) -0.002(2) 0.009(2) 0.000(2)
C51 0.062(4) 0.070(4) 0.052(4) 0.020(4) 0.033(3) 0.009(3)
C52 0.034(3) 0.057(4) 0.046(3) -0.009(3) 0.010(3) -0.001(3)
C53 0.044(4) 0.121(7) 0.147(7) -0.004(4) 0.016(4) -0.082(6)
C54 0.076(5) 0.091(5) 0.079(5) -0.015(4) 0.022(4) 0.018(4)
C55 0.25(2) 0.086(8) 0.130(10) -0.095(10) 0.14(1) -0.073(8)

loop_
_atom_type_symbol
_atom_type_description
_atom_type_scat_dispersion_real
_atom_type_scat_dispersion_imag
_atom_type_scat_source
Pd Pd -0.999 1.007
;International Tables for Crystallography
(1992, Vol. C, Tables 4.2.6.8 and 6.1.1.1)
;
P P 0.102 0.094
;International Tables for Crystallography
(1992, Vol. C, Tables 4.2.6.8 and 6.1.1.1)
;
S S 0.125 0.123
;International Tables for Crystallography
(1992, Vol. C, Tables 4.2.6.8 and 6.1.1.1)
;
F F 0.017 0.010
;International Tables for Crystallography
(1992, Vol. C, Tables 4.2.6.8 and 6.1.1.1)
;
O O 0.011 0.006
;International Tables for Crystallography
(1992, Vol. C, Tables 4.2.6.8 and 6.1.1.1)
;
C C 0.003 0.002
;International Tables for Crystallography
(1992, Vol. C, Tables 4.2.6.8 and 6.1.1.1)
;
H H 0.000 0.000
;International Tables for Crystallography
(1992, Vol. C, Table 6.1.1.2)
;
Cl Cl 0.148 0.159
;International Tables for Crystallography
(1992, Vol. C, Tables 4.2.6.8 and 6.1.1.1)
;

loop_
_geom_angle_atom_site_label_1
_geom_angle_atom_site_label_2
_geom_angle_atom_site_label_3
_geom_angle
_geom_angle_publ_flag
P1 PD1 P2 85.32(4) ?
P1 PD1 O1 92.92(8) ?
P1 PD1 O2 177.68(9) ?
P2 PD1 O1 177.28(9) ?
P2 PD1 O2 92.45(9) ?
O1 PD1 O2 89.3(1) ?
CL9 CL4 C54 54(1) ?
CL7 CL5 C55 21.7(9) ?
CL7 CL6 CL8 143.0(7) ?
CL7 CL6 C55 27.3(4) ?
CL8 CL6 C55 147.0(8) ?
CL5 CL7 CL6 162(1) ?
CL5 CL7 C55 135(1) ?
CL6 CL7 C55 61(1) ?
CL4 CL9 C54 85(1) ?
O3 S1 O4 115.2(2) ?
O3 S1 O5 115.3(2) ?
O3 S1 C51 102.4(2) ?
O4 S1 O5 115.1(2) ?
O4 S1 C51 103.8(3) ?
O5 S1 C51 102.4(3) ?
O6 S2 O7 114.3(2) ?
O6 S2 O8 114.9(2) ?
O6 S2 C52 102.8(3) ?
O7 S2 O8 116.1(2) ?
O7 S2 C52 103.2(2) ?
O8 S2 C52 103.0(2) ?
PD1 P1 C1 116.8(1) ?
PD1 P1 C22 109.1(2) ?
PD1 P1 C23 110.4(2) ?
C1 P1 C22 102.8(2) ?
C1 P1 C23 105.3(2) ?
C22 P1 C23 112.3(2) ?
PD1 P2 C28 110.9(1) ?
PD1 P2 C29 109.4(2) ?
PD1 P2 C50 115.6(1) ?
C28 P2 C29 112.6(2) ?
C28 P2 C50 105.3(2) ?
C29 P2 C50 102.9(2) ?
P1 C1 C2 111.9(3) ?
C1 C2 C3 118.2(4) ?
C1 C2 C11 121.2(4) ?
C3 C2 C11 120.6(4) ?
C2 C3 C4 120.5(4) ?
C3 C4 C5 121.3(4) ?
C4 C5 C6 121.7(4) ?
C4 C5 C10 118.5(4) ?
C6 C5 C10 119.8(4) ?
C5 C6 C7 120.8(4) ?
C6 C7 C8 119.9(4) ?
C7 C8 C9 121.0(4) ?
C8 C9 C10 120.9(4) ?
C5 C10 C9 117.3(4) ?
C5 C10 C11 119.6(4) ?
C9 C10 C11 123.0(4) ?
C2 C11 C10 119.5(3) ?
C2 C11 C12 119.9(4) ?
C10 C11 C12 120.6(3) ?
C11 C12 C13 120.7(4) ?
C11 C12 C21 119.7(4) ?
C13 C12 C21 119.6(4) ?
C12 C13 C14 122.8(4) ?
C12 C13 C18 119.1(4) ?
C14 C13 C18 118.1(4) ?
C13 C14 C15 121.0(4) ?
C14 C15 C16 121.1(4) ?
C15 C16 C17 119.1(4) ?
C16 C17 C18 121.1(4) ?
C13 C18 C17 119.3(4) ?
C13 C18 C19 119.4(4) ?
C17 C18 C19 121.2(4) ?
C18 C19 C20 120.0(4) ?
C19 C20 C21 121.2(4) ?
C12 C21 C20 120.7(4) ?
C12 C21 C22 121.9(4) ?
C20 C21 C22 117.4(4) ?
P1 C22 C21 111.8(3) ?
P1 C23 C24 122.8(3) ?
P1 C23 C28 117.5(3) ?
C24 C23 C28 119.6(4) ?
C23 C24 C25 119.2(4) ?
C24 C25 C26 120.4(4) ?
C25 C26 C27 121.1(4) ?
C26 C27 C28 118.2(4) ?
P2 C28 C23 115.7(3) ?
P2 C28 C27 122.7(3) ?
C23 C28 C27 121.4(4) ?
P2 C29 C30 111.1(3) ?
C29 C30 C31 119.2(4) ?
C29 C30 C39 119.9(4) ?
C31 C30 C39 120.9(4) ?
C30 C31 C32 121.2(4) ?
C31 C32 C33 120.4(4) ?
C32 C33 C34 121.6(4) ?
C32 C33 C38 119.5(4) ?
C34 C33 C38 118.9(4) ?
C33 C34 C35 121.5(4) ?
C34 C35 C36 119.6(4) ?
C35 C36 C37 120.9(4) ?
C36 C37 C38 120.7(4) ?
C33 C38 C37 118.4(4) ?
C33 C38 C39 118.8(4) ?
C37 C38 C39 122.7(4) ?
C30 C39 C38 118.9(4) ?
C30 C39 C40 120.9(4) ?
C38 C39 C40 120.1(4) ?
C39 C40 C41 120.6(4) ?
C39 C40 C49 120.5(4) ?
C41 C40 C49 118.8(4) ?
C40 C41 C42 122.9(4) ?
C40 C41 C46 119.0(4) ?
C42 C41 C46 118.1(4) ?
C41 C42 C43 121.7(4) ?
C42 C43 C44 120.4(4) ?
C43 C44 C45 119.3(4) ?
C44 C45 C46 122.0(4) ?
C41 C46 C45 118.5(4) ?
C41 C46 C47 119.3(4) ?
C45 C46 C47 122.2(4) ?
C46 C47 C48 120.3(4) ?
C47 C48 C49 121.3(4) ?
C40 C49 C48 121.2(4) ?
C40 C49 C50 119.1(4) ?
C48 C49 C50 119.6(4) ?
P2 C50 C49 113.0(3) ?
S1 C51 F1 109.0(4) ?
S1 C51 F2 110.7(4) ?
S1 C51 F3 110.7(5) ?
F1 C51 F2 108.2(6) ?
F1 C51 F3 108.8(5) ?
F2 C51 F3 109.3(6) ?
S2 C52 F4 111.4(4) ?
S2 C52 F5 113.0(4) ?
S2 C52 F6 110.5(4) ?
F4 C52 F5 107.1(5) ?
F4 C52 F6 106.9(4) ?
F5 C52 F6 107.8(5) ?
CL1 C53 CL2 114.8(4) ?
CL3 C54 CL4 111.3(4) ?
CL3 C54 CL9 143.3(10) ?
CL4 C54 CL9 40.0(9) ?
CL5 C55 CL6 113.9(6) ?
CL5 C55 CL7 23.0(10) ?
CL6 C55 CL7 91(1) ?
CL5 CL7 H42 119.900 no
CL6 CL7 H42 77.009 no
C55 CL7 H42 33.196 no
CL4 CL9 H40 118.458 no
C54 CL9 H40 38.272 no
PD1 O1 H43 116.527 no
PD1 O1 H46 106.157 no
H43 O1 H46 101.456 no
PD1 O2 H44 110.507 no
PD1 O2 H45 121.260 no
H44 O2 H45 110.172 no
P1 C1 H1 108.866 no
P1 C1 H2 108.868 no
C2 C1 H1 108.874 no
C2 C1 H2 108.873 no
H1 C1 H2 109.460 no
C2 C3 H3 119.773 no
C4 C3 H3 119.776 no
C3 C4 H4 119.346 no
C5 C4 H4 119.341 no
C5 C6 H5 119.573 no
C7 C6 H5 119.578 no
C6 C7 H6 120.063 no
C8 C7 H6 120.064 no
C7 C8 H7 119.492 no
C9 C8 H7 119.500 no
C8 C9 H8 119.561 no
C10 C9 H8 119.557 no
C13 C14 H9 119.515 no
C15 C14 H9 119.531 no
C14 C15 H10 119.443 no
C16 C15 H10 119.445 no
C15 C16 H11 120.436 no
C17 C16 H11 120.428 no
C16 C17 H12 119.443 no
C18 C17 H12 119.440 no
C18 C19 H13 120.000 no
C20 C19 H13 120.007 no
C19 C20 H14 119.406 no
C21 C20 H14 119.411 no
P1 C22 H15 108.873 no
P1 C22 H16 108.882 no
C21 C22 H15 108.882 no
C21 C22 H16 108.883 no
H15 C22 H16 109.462 no
C23 C24 H17 120.384 no
C25 C24 H17 120.384 no
C24 C25 H18 119.812 no
C26 C25 H18 119.824 no
C25 C26 H19 119.434 no
C27 C26 H19 119.420 no
C26 C27 H20 120.896 no
C28 C27 H20 120.890 no
P2 C29 H21 109.058 no
P2 C29 H22 109.062 no
C30 C29 H21 109.052 no
C30 C29 H22 109.057 no
H21 C29 H22 109.451 no
C30 C31 H23 119.423 no
C32 C31 H23 119.424 no
C31 C32 H24 119.787 no
C33 C32 H24 119.792 no
C33 C34 H25 119.254 no
C35 C34 H25 119.242 no
C34 C35 H26 120.188 no
C36 C35 H26 120.193 no
C35 C36 H27 119.560 no
C37 C36 H27 119.560 no
C36 C37 H28 119.666 no
C38 C37 H28 119.673 no
C41 C42 H29 119.173 no
C43 C42 H29 119.174 no
C42 C43 H30 119.826 no
C44 C43 H30 119.818 no
C43 C44 H31 120.369 no
C45 C44 H31 120.370 no
C44 C45 H32 118.981 no
C46 C45 H32 118.969 no
C46 C47 H33 119.835 no
C48 C47 H33 119.826 no
C47 C48 H34 119.338 no
C49 C48 H34 119.337 no
P2 C50 H35 108.580 no
P2 C50 H36 108.577 no
C49 C50 H35 108.582 no
C49 C50 H36 108.579 no
H35 C50 H36 109.452 no
CL1 C53 H37 108.127 no
CL1 C53 H38 108.132 no
CL2 C53 H37 108.105 no
CL2 C53 H38 108.110 no
H37 C53 H38 109.469 no
CL3 C54 H39 109.091 no
CL3 C54 H40 109.048 no
CL4 C54 H39 108.975 no
CL4 C54 H40 108.929 no
CL9 C54 H39 103.566 no
CL9 C54 H40 74.130 no
H39 C54 H40 109.452 no
CL5 C55 H41 108.381 no
CL5 C55 H42 108.357 no
CL6 C55 H41 108.314 no
CL6 C55 H42 108.285 no
CL7 C55 H41 121.194 no
CL7 C55 H42 115.938 no
H41 C55 H42 109.509 no

loop_
_geom_bond_atom_site_label_1
_geom_bond_atom_site_label_2
_geom_bond_distance
_geom_bond_publ_flag
PD1 P1 2.209(1) yes
PD1 P2 2.209(1) yes
PD1 O1 2.143(3) yes
PD1 O2 2.138(3) yes
CL1 C53 1.714(8) yes
CL2 C53 1.756(7) yes
CL3 C54 1.742(8) yes
CL4 CL9 1.12(2) yes
CL4 C54 1.743(8) yes
CL5 CL7 0.94(1) yes
CL5 C55 1.69(1) yes
CL6 CL7 1.94(1) yes
CL6 CL8 1.080(8) yes
CL6 C55 1.71(1) yes
CL7 C55 0.89(1) yes
CL9 C54 1.42(2) yes
S1 O3 1.436(3) yes
S1 O4 1.433(3) yes
S1 O5 1.418(3) yes
S1 C51 1.834(7) yes
S2 O6 1.440(4) yes
S2 O7 1.443(4) yes
S2 O8 1.440(4) yes
S2 C52 1.811(6) yes
P1 C1 1.833(4) yes
P1 C22 1.830(4) yes
P1 C23 1.809(4) yes
P2 C28 1.823(4) yes
P2 C29 1.830(4) yes
P2 C50 1.832(4) yes
F1 C51 1.339(6) yes
F2 C51 1.316(7) yes
F3 C51 1.305(7) yes
F4 C52 1.325(6) yes
F5 C52 1.301(6) yes
F6 C52 1.331(6) yes
C1 C2 1.505(6) yes
C2 C3 1.414(6) yes
C2 C11 1.377(6) yes
C3 C4 1.357(6) yes
C4 C5 1.420(6) yes
C5 C6 1.407(6) yes
C5 C10 1.419(6) yes
C6 C7 1.366(6) yes
C7 C8 1.390(7) yes
C8 C9 1.365(6) yes
C9 C10 1.425(6) yes
C10 C11 1.431(5) yes
C11 C12 1.526(6) yes
C12 C13 1.434(6) yes
C12 C21 1.364(6) yes
C13 C14 1.407(6) yes
C13 C18 1.417(6) yes
C14 C15 1.364(6) yes
C15 C16 1.400(7) yes
C16 C17 1.369(7) yes
C17 C18 1.409(6) yes
C18 C19 1.413(6) yes
C19 C20 1.363(7) yes
C20 C21 1.407(6) yes
C21 C22 1.515(6) yes
C23 C24 1.397(6) yes
C23 C28 1.365(6) yes
C24 C25 1.393(6) yes
C25 C26 1.363(7) yes
C26 C27 1.387(6) yes
C27 C28 1.398(6) yes
C29 C30 1.511(6) yes
C30 C31 1.411(6) yes
C30 C39 1.371(6) yes
C31 C32 1.357(6) yes
C32 C33 1.411(6) yes
C33 C34 1.416(6) yes
C33 C38 1.422(6) yes
C34 C35 1.358(7) yes
C35 C36 1.394(7) yes
C36 C37 1.382(6) yes
C37 C38 1.405(6) yes
C38 C39 1.453(6) yes
C39 C40 1.500(6) yes
C40 C41 1.440(6) yes
C40 C49 1.385(6) yes
C41 C42 1.408(6) yes
C41 C46 1.425(6) yes
C42 C43 1.358(6) yes
C43 C44 1.424(7) yes
C44 C45 1.343(7) yes
C45 C46 1.422(6) yes
C46 C47 1.419(6) yes
C47 C48 1.356(6) yes
C48 C49 1.394(6) yes
C49 C50 1.498(6) yes
CL7 H42 1.560 no
CL9 H40 1.476 no
O1 H43 0.897 no
O1 H46 1.013 no
O2 H44 0.977 no
O2 H45 0.890 no
C1 H1 0.950 no
C1 H2 0.950 no
C3 H3 0.950 no
C4 H4 0.950 no
C6 H5 0.950 no
C7 H6 0.950 no
C8 H7 0.950 no
C9 H8 0.950 no
C14 H9 0.950 no
C15 H10 0.950 no
C16 H11 0.950 no
C17 H12 0.950 no
C19 H13 0.950 no
C20 H14 0.950 no
C22 H15 0.950 no
C22 H16 0.950 no
C24 H17 0.950 no
C25 H18 0.950 no
C26 H19 0.950 no
C27 H20 0.950 no
C29 H21 0.950 no
C29 H22 0.950 no
C31 H23 0.950 no
C32 H24 0.950 no
C34 H25 0.950 no
C35 H26 0.950 no
C36 H27 0.950 no
C37 H28 0.950 no
C42 H29 0.950 no
C43 H30 0.950 no
C44 H31 0.950 no
C45 H32 0.950 no
C47 H33 0.950 no
C48 H34 0.950 no
C50 H35 0.950 no
C50 H36 0.950 no
C53 H37 0.950 no
C53 H38 0.950 no
C54 H39 0.950 no
C54 H40 0.950 no
C55 H41 0.950 no
C55 H42 0.950 no

loop_
_geom_contact_atom_site_label_1
_geom_contact_atom_site_label_2
_geom_contact_distance
_geom_contact_site_symmetry_2
PD1 F6 3.132(3) .
CL1 F5 3.274(4) .
CL1 CL8 3.565(9) 2_645
CL2 C9 3.383(4) .
CL2 C10 3.540(4) .
CL3 O6 3.473(4) 2_645
CL4 C38 3.407(5) .
CL4 C33 3.453(5) .
CL4 C6 3.488(5) 2_645
CL4 C37 3.536(5) .
CL5 C42 3.447(5) .
CL5 C41 3.566(6) .
CL8 C19 3.34(1) 2_755
CL9 O3 2.94(2) 2_645
CL9 C4 3.37(2) 2_645
CL9 C27 3.40(2) .
CL9 O1 3.59(2) 2_645
P1 O5 3.442(3) 2_645
P2 O5 3.448(3) 2_645
F1 C25 3.199(6) 2_755
F1 F4 3.210(5) 2_655
F1 F6 3.228(5) 2_655
F1 F5 3.256(6) 2_655
F1 C55 3.26(1) .
F1 C26 3.439(7) 2_755
F1 C52 3.475(7) 2_655
F2 F4 3.176(6) 2_655
F2 C26 3.562(7) 2_755
F3 O8 3.018(5) 1_655
F3 C3 3.570(6) .
F4 C27 3.247(6) 1_455
F4 C26 3.398(6) 1_455
F4 C31 3.438(6) 1_455
F4 C28 3.468(5) 1_455
F5 C24 3.364(6) 1_455
F5 C53 3.491(9) .
F5 C23 3.546(6) 1_455
F5 C1 3.553(6) 1_455
F6 O5 3.079(4) 2_645
F6 O1 3.356(4) .
F6 C22 3.502(5) .
O1 O3 2.705(4) .
O1 O6 2.716(5) .
O1 C54 3.565(7) 2_655
O2 O4 2.688(4) .
O2 O7 2.759(5) .
O3 C3 3.518(6) .
O4 C55 3.49(1) .
O4 C20 3.572(6) 2_655
O5 C23 3.076(5) 2_655
O5 C28 3.133(5) 2_655
O5 C50 3.198(5) 2_655
O5 C22 3.289(5) 2_655
O6 C54 3.204(8) 2_655
O7 C48 3.343(6) .
O8 C29 3.439(5) 1_455
O8 C1 3.557(6) 1_455
C8 C42 3.532(6) 1_556
C8 C33 3.579(6) 1_556
C15 C46 3.443(6) 1_656
C15 C37 3.551(6) 1_656
C15 C41 3.566(7) 1_656

loop_
_geom_torsion_atom_site_label_1
_geom_torsion_atom_site_label_2
_geom_torsion_atom_site_label_3
_geom_torsion_atom_site_label_4
_geom_torsion
_geom_torsion_site_symmetry_1
_geom_torsion_site_symmetry_2
_geom_torsion_site_symmetry_3
_geom_torsion_site_symmetry_4
_geom_torsion_publ_flag
PD1 P1 C1 C2 77.0(3) 1_555 1_555 1_555 1_555 yes
PD1 P1 C22 C21 -168.1(3) 1_555 1_555 1_555 1_555 yes
PD1 P1 C23 C24 -174.6(3) 1_555 1_555 1_555 1_555 yes
PD1 P1 C23 C28 4.7(4) 1_555 1_555 1_555 1_555 yes
PD1 P2 C28 C23 1.6(4) 1_555 1_555 1_555 1_555 yes
PD1 P2 C28 C27 175.9(3) 1_555 1_555 1_555 1_555 yes
PD1 P2 C29 C30 -170.0(2) 1_555 1_555 1_555 1_555 yes
PD1 P2 C50 C49 78.4(3) 1_555 1_555 1_555 1_555 yes
CL3 C54 CL4 CL9 -151(1) 1_555 1_555 1_555 1_555 yes
CL3 C54 CL9 CL4 49(2) 1_555 1_555 1_555 1_555 yes
CL5 CL7 CL6 CL8 46(4) 1_555 1_555 1_555 1_555 yes
CL5 CL7 CL6 C55 164(4) 1_555 1_555 1_555 1_555 yes
CL5 CL7 C55 CL6 -173(1) 1_555 1_555 1_555 1_555 yes
CL5 C55 CL6 CL7 -2.8(8) 1_555 1_555 1_555 1_555 yes
CL5 C55 CL6 CL8 99(1) 1_555 1_555 1_555 1_555 yes
CL5 C55 CL7 CL6 173(1) 1_555 1_555 1_555 1_555 yes
CL6 CL7 CL5 C55 -160(5) 1_555 1_555 1_555 1_555 yes
CL6 C55 CL5 CL7 7(1) 1_555 1_555 1_555 1_555 yes
CL7 C55 CL6 CL8 102(1) 1_555 1_555 1_555 1_555 yes
CL8 CL6 CL7 C55 -118(1) 1_555 1_555 1_555 1_555 yes
P1 PD1 P2 C28 1.0(1) 1_555 1_555 1_555 1_555 yes
P1 PD1 P2 C29 -123.8(1) 1_555 1_555 1_555 1_555 yes
P1 PD1 P2 C50 120.7(2) 1_555 1_555 1_555 1_555 yes
P1 C1 C2 C3 -103.6(4) 1_555 1_555 1_555 1_555 yes
P1 C1 C2 C11 75.7(4) 1_555 1_555 1_555 1_555 yes
P1 C22 C21 C12 74.1(5) 1_555 1_555 1_555 1_555 yes
P1 C22 C21 C20 -104.9(4) 1_555 1_555 1_555 1_555 yes
P1 C23 C24 C25 177.6(4) 1_555 1_555 1_555 1_555 yes
P1 C23 C28 P2 -4.0(5) 1_555 1_555 1_555 1_555 yes
P1 C23 C28 C27 -178.3(3) 1_555 1_555 1_555 1_555 yes
P2 PD1 P1 C1 117.5(2) 1_555 1_555 1_555 1_555 yes
P2 PD1 P1 C22 -126.6(2) 1_555 1_555 1_555 1_555 yes
P2 PD1 P1 C23 -2.7(2) 1_555 1_555 1_555 1_555 yes
P2 C28 C23 C24 175.3(3) 1_555 1_555 1_555 1_555 yes
P2 C28 C27 C26 -174.0(3) 1_555 1_555 1_555 1_555 yes
P2 C29 C30 C31 -104.1(4) 1_555 1_555 1_555 1_555 yes
P2 C29 C30 C39 73.4(4) 1_555 1_555 1_555 1_555 yes
P2 C50 C49 C40 74.2(4) 1_555 1_555 1_555 1_555 yes
P2 C50 C49 C48 -105.1(4) 1_555 1_555 1_555 1_555 yes
F1 C51 S1 O3 -176.1(4) 1_555 1_555 1_555 1_555 yes
F1 C51 S1 O4 63.7(5) 1_555 1_555 1_555 1_555 yes
F1 C51 S1 O5 -56.3(5) 1_555 1_555 1_555 1_555 yes
F2 C51 S1 O3 -57.2(5) 1_555 1_555 1_555 1_555 yes
F2 C51 S1 O4 -177.3(4) 1_555 1_555 1_555 1_555 yes
F2 C51 S1 O5 62.6(5) 1_555 1_555 1_555 1_555 yes
F3 C51 S1 O3 64.2(5) 1_555 1_555 1_555 1_555 yes
F3 C51 S1 O4 -55.9(5) 1_555 1_555 1_555 1_555 yes
F3 C51 S1 O5 -176.0(4) 1_555 1_555 1_555 1_555 yes
F4 C52 S2 O6 -176.6(4) 1_555 1_555 1_555 1_555 yes
F4 C52 S2 O7 -57.5(4) 1_555 1_555 1_555 1_555 yes
F4 C52 S2 O8 63.7(4) 1_555 1_555 1_555 1_555 yes
F5 C52 S2 O6 62.9(4) 1_555 1_555 1_555 1_555 yes
F5 C52 S2 O7 -178.0(4) 1_555 1_555 1_555 1_555 yes
F5 C52 S2 O8 -56.8(4) 1_555 1_555 1_555 1_555 yes
F6 C52 S2 O6 -57.9(4) 1_555 1_555 1_555 1_555 yes
F6 C52 S2 O7 61.2(4) 1_555 1_555 1_555 1_555 yes
F6 C52 S2 O8 -177.6(3) 1_555 1_555 1_555 1_555 yes
O1 PD1 P1 C1 -64.6(2) 1_555 1_555 1_555 1_555 yes
O1 PD1 P1 C22 51.3(2) 1_555 1_555 1_555 1_555 yes
O1 PD1 P1 C23 175.2(2) 1_555 1_555 1_555 1_555 yes
O1 PD1 P2 C28 -48(1) 1_555 1_555 1_555 1_555 yes
O1 PD1 P2 C29 -173(1) 1_555 1_555 1_555 1_555 yes
O1 PD1 P2 C50 70(1) 1_555 1_555 1_555 1_555 yes
O2 PD1 P1 C1 101(2) 1_555 1_555 1_555 1_555 yes
O2 PD1 P1 C22 -142(2) 1_555 1_555 1_555 1_555 yes
O2 PD1 P1 C23 -18(2) 1_555 1_555 1_555 1_555 yes
O2 PD1 P2 C28 -179.7(2) 1_555 1_555 1_555 1_555 yes
O2 PD1 P2 C29 55.6(2) 1_555 1_555 1_555 1_555 yes
O2 PD1 P2 C50 -60.0(2) 1_555 1_555 1_555 1_555 yes
C1 P1 C22 C21 -43.5(3) 1_555 1_555 1_555 1_555 yes
C1 P1 C23 C24 58.5(4) 1_555 1_555 1_555 1_555 yes
C1 P1 C23 C28 -122.2(4) 1_555 1_555 1_555 1_555 yes
C1 C2 C3 C4 178.5(4) 1_555 1_555 1_555 1_555 yes
C1 C2 C11 C10 -178.9(4) 1_555 1_555 1_555 1_555 yes
C1 C2 C11 C12 -1.6(6) 1_555 1_555 1_555 1_555 yes
C2 C1 P1 C22 -42.3(3) 1_555 1_555 1_555 1_555 yes
C2 C1 P1 C23 -160.1(3) 1_555 1_555 1_555 1_555 yes
C2 C3 C4 C5 1.0(7) 1_555 1_555 1_555 1_555 yes
C2 C11 C10 C5 -0.2(6) 1_555 1_555 1_555 1_555 yes
C2 C11 C10 C9 -179.2(4) 1_555 1_555 1_555 1_555 yes
C2 C11 C12 C13 119.7(4) 1_555 1_555 1_555 1_555 yes
C2 C11 C12 C21 -58.8(6) 1_555 1_555 1_555 1_555 yes
C3 C2 C11 C10 0.3(6) 1_555 1_555 1_555 1_555 yes
C3 C2 C11 C12 177.6(4) 1_555 1_555 1_555 1_555 yes
C3 C4 C5 C6 178.7(4) 1_555 1_555 1_555 1_555 yes
C3 C4 C5 C10 -0.9(7) 1_555 1_555 1_555 1_555 yes
C4 C3 C2 C11 -0.7(7) 1_555 1_555 1_555 1_555 yes
C4 C5 C6 C7 -176.3(4) 1_555 1_555 1_555 1_555 yes
C4 C5 C10 C9 179.5(4) 1_555 1_555 1_555 1_555 yes
C4 C5 C10 C11 0.4(6) 1_555 1_555 1_555 1_555 yes
C5 C6 C7 C8 -2.5(7) 1_555 1_555 1_555 1_555 yes
C5 C10 C9 C8 -3.9(6) 1_555 1_555 1_555 1_555 yes
C5 C10 C11 C12 -177.5(4) 1_555 1_555 1_555 1_555 yes
C6 C5 C10 C9 -0.1(6) 1_555 1_555 1_555 1_555 yes
C6 C5 C10 C11 -179.1(4) 1_555 1_555 1_555 1_555 yes
C6 C7 C8 C9 -1.6(7) 1_555 1_555 1_555 1_555 yes
C7 C6 C5 C10 3.2(7) 1_555 1_555 1_555 1_555 yes
C7 C8 C9 C10 4.9(6) 1_555 1_555 1_555 1_555 yes
C8 C9 C10 C11 175.1(4) 1_555 1_555 1_555 1_555 yes
C9 C10 C11 C12 3.5(6) 1_555 1_555 1_555 1_555 yes
C10 C11 C12 C13 -63.0(6) 1_555 1_555 1_555 1_555 yes
C10 C11 C12 C21 118.5(4) 1_555 1_555 1_555 1_555 yes
C11 C12 C13 C14 0.5(6) 1_555 1_555 1_555 1_555 yes
C11 C12 C13 C18 -179.7(4) 1_555 1_555 1_555 1_555 yes
C11 C12 C21 C20 -179.7(4) 1_555 1_555 1_555 1_555 yes
C11 C12 C21 C22 1.3(6) 1_555 1_555 1_555 1_555 yes
C12 C13 C14 C15 175.4(4) 1_555 1_555 1_555 1_555 yes
C12 C13 C18 C17 -179.1(4) 1_555 1_555 1_555 1_555 yes
C12 C13 C18 C19 0.2(6) 1_555 1_555 1_555 1_555 yes
C12 C21 C20 C19 -1.5(7) 1_555 1_555 1_555 1_555 yes
C13 C12 C21 C20 1.8(6) 1_555 1_555 1_555 1_555 yes
C13 C12 C21 C22 -177.2(4) 1_555 1_555 1_555 1_555 yes
C13 C14 C15 C16 4.4(7) 1_555 1_555 1_555 1_555 yes
C13 C18 C17 C16 3.0(7) 1_555 1_555 1_555 1_555 yes
C13 C18 C19 C20 0.1(7) 1_555 1_555 1_555 1_555 yes
C14 C13 C12 C21 179.0(4) 1_555 1_555 1_555 1_555 yes
C14 C13 C18 C17 0.8(6) 1_555 1_555 1_555 1_555 yes
C14 C13 C18 C19 -179.9(4) 1_555 1_555 1_555 1_555 yes
C14 C15 C16 C17 -0.5(7) 1_555 1_555 1_555 1_555 yes
C15 C14 C13 C18 -4.4(6) 1_555 1_555 1_555 1_555 yes
C15 C16 C17 C18 -3.1(7) 1_555 1_555 1_555 1_555 yes
C16 C17 C18 C19 -176.3(4) 1_555 1_555 1_555 1_555 yes
C17 C18 C19 C20 179.4(4) 1_555 1_555 1_555 1_555 yes
C18 C13 C12 C21 -1.2(6) 1_555 1_555 1_555 1_555 yes
C18 C19 C20 C21 0.5(7) 1_555 1_555 1_555 1_555 yes
C19 C20 C21 C22 177.6(4) 1_555 1_555 1_555 1_555 yes
C21 C22 P1 C23 69.1(3) 1_555 1_555 1_555 1_555 yes
C22 P1 C23 C24 -52.6(4) 1_555 1_555 1_555 1_555 yes
C22 P1 C23 C28 126.7(3) 1_555 1_555 1_555 1_555 yes
C23 C24 C25 C26 1.3(7) 1_555 1_555 1_555 1_555 yes
C23 C28 P2 C29 124.5(3) 1_555 1_555 1_555 1_555 yes
C23 C28 P2 C50 -124.1(3) 1_555 1_555 1_555 1_555 yes
C23 C28 C27 C26 -0.0(7) 1_555 1_555 1_555 1_555 yes
C24 C23 C28 C27 1.0(7) 1_555 1_555 1_555 1_555 yes
C24 C25 C26 C27 -0.4(8) 1_555 1_555 1_555 1_555 yes
C25 C24 C23 C28 -1.6(7) 1_555 1_555 1_555 1_555 yes
C25 C26 C27 C28 -0.3(7) 1_555 1_555 1_555 1_555 yes
C27 C28 P2 C29 -61.2(4) 1_555 1_555 1_555 1_555 yes
C27 C28 P2 C50 50.2(4) 1_555 1_555 1_555 1_555 yes
C28 P2 C29 C30 66.2(3) 1_555 1_555 1_555 1_555 yes
C28 P2 C50 C49 -158.9(3) 1_555 1_555 1_555 1_555 yes
C29 P2 C50 C49 -40.8(3) 1_555 1_555 1_555 1_555 yes
C29 C30 C31 C32 173.3(4) 1_555 1_555 1_555 1_555 yes
C29 C30 C39 C38 -171.2(4) 1_555 1_555 1_555 1_555 yes
C29 C30 C39 C40 4.4(6) 1_555 1_555 1_555 1_555 yes
C30 C29 P2 C50 -46.6(3) 1_555 1_555 1_555 1_555 yes
C30 C31 C32 C33 -0.6(7) 1_555 1_555 1_555 1_555 yes
C30 C39 C38 C33 -3.8(6) 1_555 1_555 1_555 1_555 yes
C30 C39 C38 C37 173.8(4) 1_555 1_555 1_555 1_555 yes
C30 C39 C40 C41 113.9(5) 1_555 1_555 1_555 1_555 yes
C30 C39 C40 C49 -61.9(6) 1_555 1_555 1_555 1_555 yes
C31 C30 C39 C38 6.2(6) 1_555 1_555 1_555 1_555 yes
C31 C30 C39 C40 -178.2(4) 1_555 1_555 1_555 1_555 yes
C31 C32 C33 C34 -176.2(4) 1_555 1_555 1_555 1_555 yes
C31 C32 C33 C38 2.9(7) 1_555 1_555 1_555 1_555 yes
C32 C31 C30 C39 -4.2(7) 1_555 1_555 1_555 1_555 yes
C32 C33 C34 C35 178.9(4) 1_555 1_555 1_555 1_555 yes
C32 C33 C38 C37 -178.4(4) 1_555 1_555 1_555 1_555 yes
C32 C33 C38 C39 -0.7(6) 1_555 1_555 1_555 1_555 yes
C33 C34 C35 C36 -1.4(8) 1_555 1_555 1_555 1_555 yes
C33 C38 C37 C36 0.4(7) 1_555 1_555 1_555 1_555 yes
C33 C38 C39 C40 -179.4(4) 1_555 1_555 1_555 1_555 yes
C34 C33 C38 C37 0.7(6) 1_555 1_555 1_555 1_555 yes
C34 C33 C38 C39 178.4(4) 1_555 1_555 1_555 1_555 yes
C34 C35 C36 C37 2.5(8) 1_555 1_555 1_555 1_555 yes
C35 C34 C33 C38 -0.2(7) 1_555 1_555 1_555 1_555 yes
C35 C36 C37 C38 -2.0(7) 1_555 1_555 1_555 1_555 yes
C36 C37 C38 C39 -177.2(4) 1_555 1_555 1_555 1_555 yes
C37 C38 C39 C40 -1.8(6) 1_555 1_555 1_555 1_555 yes
C38 C39 C40 C41 -70.6(6) 1_555 1_555 1_555 1_555 yes
C38 C39 C40 C49 113.6(4) 1_555 1_555 1_555 1_555 yes
C39 C40 C41 C42 2.7(7) 1_555 1_555 1_555 1_555 yes
C39 C40 C41 C46 -178.2(4) 1_555 1_555 1_555 1_555 yes
C39 C40 C49 C48 178.6(4) 1_555 1_555 1_555 1_555 yes
C39 C40 C49 C50 -0.7(6) 1_555 1_555 1_555 1_555 yes
C40 C41 C42 C43 179.9(4) 1_555 1_555 1_555 1_555 yes
C40 C41 C46 C45 -178.2(4) 1_555 1_555 1_555 1_555 yes
C40 C41 C46 C47 0.9(6) 1_555 1_555 1_555 1_555 yes
C40 C49 C48 C47 -1.7(6) 1_555 1_555 1_555 1_555 yes
C41 C40 C49 C48 2.7(6) 1_555 1_555 1_555 1_555 yes
C41 C40 C49 C50 -176.6(4) 1_555 1_555 1_555 1_555 yes
C41 C42 C43 C44 -2.7(7) 1_555 1_555 1_555 1_555 yes
C41 C46 C45 C44 -1.0(7) 1_555 1_555 1_555 1_555 yes
C41 C46 C47 C48 0.1(7) 1_555 1_555 1_555 1_555 yes
C42 C41 C40 C49 178.6(4) 1_555 1_555 1_555 1_555 yes
C42 C41 C46 C45 1.0(6) 1_555 1_555 1_555 1_555 yes
C42 C41 C46 C47 -179.9(4) 1_555 1_555 1_555 1_555 yes
C42 C43 C44 C45 2.7(7) 1_555 1_555 1_555 1_555 yes
C43 C42 C41 C46 0.8(7) 1_555 1_555 1_555 1_555 yes
C43 C44 C45 C46 -0.8(7) 1_555 1_555 1_555 1_555 yes
C44 C45 C46 C47 180.0(5) 1_555 1_555 1_555 1_555 yes
C45 C46 C47 C48 179.1(4) 1_555 1_555 1_555 1_555 yes
C46 C41 C40 C49 -2.3(6) 1_555 1_555 1_555 1_555 yes
C46 C47 C48 C49 0.3(7) 1_555 1_555 1_555 1_555 yes
C47 C48 C49 C50 177.6(4) 1_555 1_555 1_555 1_555 yes
